data_1575000
loop_
_publ_author_name
'Shivaraam, R. A. Keerthi'
'Maria, Leonor'
'Rajeshkumar, Thayalan'
'Scopelliti, Rosario'
'&#x17d;ivkovi&#x107;, Ivica'
'Sienkiewicz, Andrzej'
'Maron, Laurent'
'Mazzanti, Marinella'

_publ_section_title
;
 Facile N-C bond cleavage and arene reduction by a transient uranium(ii)
 complex.
;
_journal_issue 31
_journal_name_full 'Chemical science'
_journal_page_first 14242
_journal_page_last 14251
_journal_paper_doi 10.1039/d5sc03694a
_journal_volume 16
_journal_year 2025
_chemical_formula_moiety 'C42 H70 N4 O2 U, 2[C4H8O]'
_chemical_formula_sum 'C50 H86 N4 O4 U'
_chemical_formula_weight 1045.25
_space_group_crystal_system monoclinic
_space_group_IT_number 14
_space_group_name_Hall '-P 2yn'
_space_group_name_H-M_alt 'P 1 21/n 1'
_atom_sites_solution_hydrogens geom
_atom_sites_solution_primary heavy
_audit_creation_date 2024-11-06
_audit_creation_method
;
Olex2 1.5
(compiled 2024.02.16 svn.r378c4104 for OlexSys, GUI svn.r6928)
;
_audit_update_record
;
2024-12-18 deposited with the CCDC.	2025-06-30 downloaded from the CCDC.
;
_cell_angle_alpha 90
_cell_angle_beta 96.971(3)
_cell_angle_gamma 90
_cell_formula_units_Z 4
_cell_length_a 16.1897(4)
_cell_length_b 15.6587(6)
_cell_length_c 19.7929(8)
_cell_measurement_reflns_used 6090
_cell_measurement_temperature 140.00(10)
_cell_measurement_theta_max 72.6540
_cell_measurement_theta_min 3.3210
_cell_volume 4980.6(3)
_computing_cell_refinement 'CrysAlisPro 1.171.42.90a (Rigaku OD, 2023)'
_computing_data_collection 'CrysAlisPro 1.171.42.90a (Rigaku OD, 2023)'
_computing_data_reduction 'CrysAlisPro 1.171.42.90a (Rigaku OD, 2023)'
_computing_molecular_graphics 'Olex2 1.5 (Dolomanov et al., 2009)'
_computing_publication_material 'Olex2 1.5 (Dolomanov et al., 2009)'
_computing_structure_refinement 'SHELXL 2019/3 (Sheldrick, 2015)'
_computing_structure_solution 'SHELXS  (Sheldrick, 2008)'
_diffrn_ambient_environment N~2~
_diffrn_ambient_temperature 140.00(10)
_diffrn_detector 'CCD plate'
_diffrn_detector_area_resol_mean 5.2817
_diffrn_detector_type AtlasS2
_diffrn_measured_fraction_theta_full 0.997
_diffrn_measured_fraction_theta_max 0.965
_diffrn_measurement_details
;
List of Runs (angles in degrees, time in seconds):

  # Type    Start    End  Width  t~exp~   \w     \q     \k     \f   Frames
#--------------------------------------------------------------------------
  1  \w    -85.00 -13.00   1.00   12.50    --  -40.66 124.00 -29.00   72
  2  \w   -112.00 -87.00   1.00   12.50    --  -40.66-147.00  86.00   25
  3  \w     50.00  75.00   1.00   12.50    --   40.66-147.00  86.00   25
  4  \w     42.00  79.00   1.00   12.50    --   40.66-124.00-107.00   37
  5  \w     65.00 108.00   1.00   50.00    --  106.09-124.00-107.00   43
  6  \w    103.00 128.00   1.00   50.00    --  106.09 147.00 136.00   25
  7  \w    113.00 138.00   1.00   50.00    --  106.09 124.00 -29.00   25
  8  \w    102.00 128.00   1.00   50.00    --  106.09-147.00  86.00   26
  9  \w   -112.00 -14.00   1.00   12.50    --  -40.66 -57.00  60.00   98
 10  \w    -31.00  -4.00   1.00   12.50    --   40.66 -38.00-180.00   27
 11  \w     18.00 114.00   1.00   12.50    --   40.66  38.00-180.00   96
 12  \w     19.00  46.00   1.00   12.50    --   40.66 -38.00-150.00   27
 13  \w     79.00 107.00   1.00   50.00    --  106.09 -94.00-120.00   28
 14  \w    104.00 178.00   1.00   50.00    --  106.09  77.00 -30.00   74
 15  \w     94.00 121.00   1.00   50.00    --  106.09 -77.00  60.00   27
 16  \w    143.00 170.00   1.00   50.00    --  106.09  77.00-120.00   27
 17  \w     97.00 176.00   1.00   50.00    --  106.09 125.00 150.00   79
 18  \w     24.00 105.00   1.00   50.00    --  106.09 -94.00 -90.00   81
 19  \w     37.00  88.00   1.00   50.00    --  106.09 -77.00  60.00   51
 20  \w    103.00 164.00   1.00   50.00    --  106.09  77.00-150.00   61
 21  \w    106.00 175.00   1.00   50.00    --  106.09  77.00  60.00   69
;
_diffrn_measurement_device 'four-circle diffractometer'
_diffrn_measurement_device_type 'SuperNova, Dual, Cu at home/near, AtlasS2'
_diffrn_measurement_method '\w scans'
_diffrn_orient_matrix_type 'CrysAlisPro convention (1999,Acta A55,543-557)'
_diffrn_orient_matrix_UB_11 0.0694789000
_diffrn_orient_matrix_UB_12 0.0352463000
_diffrn_orient_matrix_UB_13 0.0527618000
_diffrn_orient_matrix_UB_21 0.0211918000
_diffrn_orient_matrix_UB_22 -0.0915196000
_diffrn_orient_matrix_UB_23 0.0248813000
_diffrn_orient_matrix_UB_31 0.0625526000
_diffrn_orient_matrix_UB_32 -0.0081029000
_diffrn_orient_matrix_UB_33 -0.0523859000
_diffrn_radiation_monochromator mirror
_diffrn_radiation_probe x-ray
_diffrn_radiation_type 'Cu K\a'
_diffrn_radiation_wavelength 1.54184
_diffrn_reflns_av_R_equivalents 0.0975
_diffrn_reflns_av_unetI/netI 0.1270
_diffrn_reflns_Laue_measured_fraction_full 0.997
_diffrn_reflns_Laue_measured_fraction_max 0.965
_diffrn_reflns_limit_h_max 20
_diffrn_reflns_limit_h_min -17
_diffrn_reflns_limit_k_max 18
_diffrn_reflns_limit_k_min -19
_diffrn_reflns_limit_l_max 22
_diffrn_reflns_limit_l_min -24
_diffrn_reflns_number 27066
_diffrn_reflns_point_group_measured_fraction_full 0.997
_diffrn_reflns_point_group_measured_fraction_max 0.965
_diffrn_reflns_theta_full 67.684
_diffrn_reflns_theta_max 73.642
_diffrn_reflns_theta_min 3.335
_diffrn_source 'micro-focus sealed X-ray tube'
_diffrn_source_type 'SuperNova (Cu) X-ray Source'
_exptl_absorpt_coefficient_mu 9.514
_exptl_absorpt_correction_T_max 0.639
_exptl_absorpt_correction_T_min 0.206
_exptl_absorpt_correction_type analytical
_exptl_absorpt_process_details
;
CrysAlisPro 1.171.42.90a (Rigaku Oxford Diffraction, 2023)
Analytical numeric absorption correction using a multifaceted crystal
model based on expressions derived by R.C. Clark & J.S. Reid.
(Clark, R. C. & Reid, J. S. (1995). Acta Cryst. A51, 887-897)
Empirical absorption correction using spherical harmonics,
implemented in SCALE3 ABSPACK scaling algorithm.
;
_exptl_crystal_colour 'clear intense gold'
_exptl_crystal_density_diffrn 1.394
_exptl_crystal_description prism
_exptl_crystal_F_000 2152
_exptl_crystal_size_max 0.366
_exptl_crystal_size_mid 0.082
_exptl_crystal_size_min 0.069
_refine_diff_density_max 1.946
_refine_diff_density_min -2.135
_refine_diff_density_rms 0.146
_refine_ls_extinction_method none
_refine_ls_goodness_of_fit_ref 1.002
_refine_ls_hydrogen_treatment constr
_refine_ls_matrix_type full
_refine_ls_number_parameters 493
_refine_ls_number_reflns 9714
_refine_ls_number_restraints 127
_refine_ls_restrained_S_all 0.996
_refine_ls_R_factor_all 0.1021
_refine_ls_R_factor_gt 0.0633
_refine_ls_shift/su_max 0.001
_refine_ls_shift/su_mean 0.000
_refine_ls_structure_factor_coef Fsqd
_refine_ls_weighting_details 'w=1/[\s^2^(Fo^2^)+(0.0500P)^2^] where P=(Fo^2^+2Fc^2^)/3'
_refine_ls_weighting_scheme calc
_refine_ls_wR_factor_gt 0.1386
_refine_ls_wR_factor_ref 0.1589
_reflns_Friedel_coverage 0.000
_reflns_number_gt 6059
_reflns_number_total 9714
_reflns_threshold_expression 'I > 2\s(I)'
_cod_data_source_file d5sc03694a2.cif
_cod_data_source_block lm5
_cod_depositor_comments 'Adding full bibliography for 1574998--1575000.cif.'
_cod_database_code 1575000
_shelx_shelxl_version_number 2019/3
_chemical_oxdiff_formula 'C50 H86 N4 O4 U1'
_shelx_space_group_comment
;
The symmetry employed for this shelxl refinement is uniquely defined
by the following loop, which should always be used as a source of
symmetry information in preference to the above space-group names.
They are only intended as comments.
;
_shelx_estimated_absorpt_t_max 0.560
_shelx_estimated_absorpt_t_min 0.128
_olex2_refinement_description
;
1. Fixed Uiso
 At 1.2 times of:
  All C(H) groups, All C(H,H) groups
 At 1.5 times of:
  All C(H,H,H) groups
2. Restrained distances
 C44-C46 \\sim C46-C45 \\sim C44-C45
 with sigma of 0.02
 C20-C19 \\sim C21-C19 \\sim C22-C19 \\sim C44-C43 \\sim C45-C43 \\sim C46-C43
 with sigma of 0.02
 C19-C15 \\sim C43-C15
 with sigma of 0.02
3. Uiso/Uaniso restraints and constraints
C19 \\sim C20 \\sim C21 \\sim C22 \\sim C43 \\sim C44 \\sim C45 \\sim C46:
within 2A with sigma of 0.02 and sigma for terminal atoms of 0.04 within 2A
4. Others
 Sof(C43)=Sof(C44)=Sof(H44A)=Sof(H44B)=Sof(H44C)=Sof(C45)=Sof(H45A)=Sof(H45B)=
 Sof(H45C)=Sof(C46)=Sof(H46A)=Sof(H46B)=Sof(H46C)=1-FVAR(1)
 Sof(C19)=Sof(C20)=Sof(H20A)=Sof(H20B)=Sof(H20C)=Sof(C21)=Sof(H21A)=Sof(H21B)=
 Sof(H21C)=Sof(C22)=Sof(H22A)=Sof(H22B)=Sof(H22C)=FVAR(1)
5.a Secondary CH2 refined with riding coordinates:
 C1(H1A,H1B), C2(H2A,H2B), C3(H3A,H3B), C4(H4A,H4B), C5(H5A,H5B), C6(H6A,H6B),
 C7(H7A,H7B), C8(H8A,H8B), C9(H9A,H9B), C10(H10A,H10B), C12(H12A,H12B),
 C34(H34A,H34B)
5.b Me refined with riding coordinates:
 C44(H44A,H44B,H44C), C45(H45A,H45B,H45C), C46(H46A,H46B,H46C)
5.c Aromatic/amide H refined with riding coordinates:
 C14(H14), C16(H16), C30(H30), C32(H32)
5.d Idealised Me refined as rotating group:
 C11(H11A,H11B,H11C), C20(H20A,H20B,H20C), C21(H21A,H21B,H21C), C22(H22A,H22B,
 H22C), C24(H24A,H24B,H24C), C25(H25A,H25B,H25C), C26(H26A,H26B,H26C), C27(H27A,
 H27B,H27C), C36(H36A,H36B,H36C), C37(H37A,H37B,H37C), C38(H38A,H38B,H38C),
 C40(H40A,H40B,H40C), C41(H41A,H41B,H41C), C42(H42A,H42B,H42C)
;
_smtbx_masks_special_details
;
A solvent mask was calculated and 296 electrons were 
found in a volume of 1320\%A^3^ in 1 void per unit cell. 
This is consistent with the presence of 
2[C4H8O] per Asymmetric Unit 
which account for 320 electrons 
per unit cell.
;
_smtbx_masks_void_probe_radius 1.2
_smtbx_masks_void_truncation_radius 1.2
_olex2_date_sample_data_collection 2023-05-23
_olex2_submission_special_instructions 'No special instructions were received'
_oxdiff_exptl_absorpt_empirical_details
;
Empirical correction (ABSPACK) includes:
- Absorption correction using spherical harmonics
- Frame scaling
- Detector area scaling
- B-factor correction
;
_oxdiff_exptl_absorpt_empirical_full_max 2.536
_oxdiff_exptl_absorpt_empirical_full_min 0.457

loop_
_space_group_symop_operation_xyz
'x, y, z'
'-x+1/2, y+1/2, -z+1/2'
'-x, -y, -z'
'x-1/2, -y-1/2, z-1/2'

loop_
_atom_site_label
_atom_site_type_symbol
_atom_site_fract_x
_atom_site_fract_y
_atom_site_fract_z
_atom_site_U_iso_or_equiv
_atom_site_adp_type
_atom_site_occupancy
_atom_site_site_symmetry_order
_atom_site_calc_flag
_atom_site_refinement_flags_posn
_atom_site_refinement_flags_adp
_atom_site_refinement_flags_occupancy
_atom_site_disorder_assembly
_atom_site_disorder_group
U1 U 0.67812(2) 0.21751(2) 0.80264(2) 0.04532(12) Uani 1 1 d . . . . .
O1 O 0.6161(4) 0.0949(4) 0.8213(4) 0.0446(16) Uani 1 1 d . . . . .
O2 O 0.5567(4) 0.2792(5) 0.7929(4) 0.0514(18) Uani 1 1 d . . . . .
N1 N 0.7421(5) 0.1827(7) 0.9293(5) 0.055(2) Uani 1 1 d . . . . .
N2 N 0.6966(5) 0.3784(6) 0.8617(5) 0.058(3) Uani 1 1 d . . . . .
N3 N 0.7299(6) 0.3285(7) 0.7197(5) 0.060(3) Uani 1 1 d . . . . .
N4 N 0.8134(4) 0.1782(6) 0.8076(4) 0.048(2) Uani 1 1 d . . . . .
C1 C 0.8053(7) 0.2397(9) 0.9657(7) 0.072(4) Uani 1 1 d . . . . .
H1A H 0.853800 0.241982 0.939799 0.087 Uiso 1 1 calc R U . . .
H1B H 0.824340 0.214014 1.010645 0.087 Uiso 1 1 calc R U . . .
C2 C 0.7769(7) 0.3301(9) 0.9769(7) 0.067(4) Uani 1 1 d . . . . .
H2A H 0.816519 0.356532 1.012987 0.080 Uiso 1 1 calc R U . . .
H2B H 0.721984 0.327707 0.994021 0.080 Uiso 1 1 calc R U . . .
C3 C 0.7696(5) 0.3886(8) 0.9140(7) 0.060(3) Uani 1 1 d . . . . .
H3A H 0.770158 0.448392 0.930226 0.072 Uiso 1 1 calc R U . . .
H3B H 0.820227 0.380392 0.891310 0.072 Uiso 1 1 calc R U . . .
C4 C 0.7037(6) 0.4363(7) 0.8047(6) 0.057(3) Uani 1 1 d . . . . .
H4A H 0.722549 0.492711 0.823164 0.069 Uiso 1 1 calc R U . . .
H4B H 0.647762 0.444049 0.779149 0.069 Uiso 1 1 calc R U . . .
C5 C 0.7613(7) 0.4079(8) 0.7565(7) 0.063(3) Uani 1 1 d . . . . .
H5A H 0.816817 0.396744 0.781763 0.076 Uiso 1 1 calc R U . . .
H5B H 0.767212 0.453833 0.723085 0.076 Uiso 1 1 calc R U . . .
C6 C 0.7961(7) 0.2941(9) 0.6807(6) 0.068(4) Uani 1 1 d . . . . .
H6A H 0.810488 0.339336 0.649205 0.081 Uiso 1 1 calc R U . . .
H6B H 0.771899 0.246039 0.652445 0.081 Uiso 1 1 calc R U . . .
C7 C 0.8753(7) 0.2634(9) 0.7202(7) 0.071(4) Uani 1 1 d . . . . .
H7A H 0.894599 0.307517 0.754370 0.085 Uiso 1 1 calc R U . . .
H7B H 0.917932 0.258714 0.688526 0.085 Uiso 1 1 calc R U . . .
C8 C 0.8711(7) 0.1794(8) 0.7565(7) 0.064(3) Uani 1 1 d . . . . .
H8A H 0.854476 0.134454 0.722373 0.077 Uiso 1 1 calc R U . . .
H8B H 0.927436 0.165000 0.778851 0.077 Uiso 1 1 calc R U . . .
C9 C 0.8469(8) 0.1166(8) 0.8591(7) 0.070(4) Uani 1 1 d . . . . .
H9A H 0.900945 0.137648 0.881664 0.084 Uiso 1 1 calc R U . . .
H9B H 0.856916 0.061715 0.836644 0.084 Uiso 1 1 calc R U . . .
C10 C 0.7877(6) 0.1013(8) 0.9133(7) 0.064(3) Uani 1 1 d . . . . .
H10A H 0.746483 0.057059 0.896772 0.077 Uiso 1 1 calc R U . . .
H10B H 0.820130 0.079820 0.955499 0.077 Uiso 1 1 calc R U . . .
C11 C 0.6799(7) 0.1600(10) 0.9760(6) 0.071(4) Uani 1 1 d . . . . .
H11A H 0.650066 0.211530 0.987311 0.107 Uiso 1 1 calc R U . . .
H11B H 0.708531 0.134916 1.017821 0.107 Uiso 1 1 calc R U . . .
H11C H 0.640181 0.118590 0.953669 0.107 Uiso 1 1 calc R U . . .
C12 C 0.6186(6) 0.3955(8) 0.8943(7) 0.065(4) Uani 1 1 d . . . . .
H12A H 0.608451 0.345938 0.923249 0.078 Uiso 1 1 calc R U . . .
H12B H 0.628641 0.445719 0.924561 0.078 Uiso 1 1 calc R U . . .
C13 C 0.5409(6) 0.4116(8) 0.8461(7) 0.060(3) Uani 1 1 d . . . . .
C14 C 0.4974(6) 0.4885(8) 0.8529(7) 0.064(4) Uani 1 1 d . . . . .
H14 H 0.520053 0.530667 0.884367 0.077 Uiso 1 1 calc R U . . .
C15 C 0.4219(7) 0.5029(9) 0.8139(8) 0.069(4) Uani 1 1 d D . . . .
C16 C 0.3921(6) 0.4406(8) 0.7668(7) 0.064(3) Uani 1 1 d . . . . .
H16 H 0.341805 0.451585 0.738118 0.076 Uiso 1 1 calc R U . . .
C17 C 0.4331(6) 0.3616(8) 0.7595(6) 0.059(3) Uani 1 1 d . . . . .
C18 C 0.5108(6) 0.3495(8) 0.7994(6) 0.056(3) Uani 1 1 d . . . . .
C19 C 0.3723(7) 0.5857(8) 0.8230(7) 0.064(4) Uani 0.857(13) 1 d D U P A 1
C20 C 0.4151(8) 0.6454(10) 0.8773(9) 0.075(5) Uani 0.857(13) 1 d D U P A 1
H20A H 0.428035 0.614041 0.920106 0.113 Uiso 0.857(13) 1 calc R U P A 1
H20B H 0.377994 0.693263 0.884177 0.113 Uiso 0.857(13) 1 calc R U P A 1
H20C H 0.466650 0.667251 0.862438 0.113 Uiso 0.857(13) 1 calc R U P A 1
C21 C 0.2888(7) 0.5602(10) 0.8444(8) 0.063(4) Uani 0.857(13) 1 d D U P A 1
H21A H 0.256694 0.528714 0.807357 0.094 Uiso 0.857(13) 1 calc R U P A 1
H21B H 0.258141 0.611613 0.854774 0.094 Uiso 0.857(13) 1 calc R U P A 1
H21C H 0.297751 0.523931 0.884998 0.094 Uiso 0.857(13) 1 calc R U P A 1
C22 C 0.3596(10) 0.6311(11) 0.7553(9) 0.086(5) Uani 0.857(13) 1 d D U P A 1
H22A H 0.412493 0.655756 0.745480 0.128 Uiso 0.857(13) 1 calc R U P A 1
H22B H 0.318484 0.676784 0.757001 0.128 Uiso 0.857(13) 1 calc R U P A 1
H22C H 0.339545 0.590344 0.719489 0.128 Uiso 0.857(13) 1 calc R U P A 1
C23 C 0.3935(7) 0.2908(9) 0.7109(7) 0.066(3) Uani 1 1 d . . . . .
C24 C 0.3863(7) 0.2105(9) 0.7528(8) 0.082(4) Uani 1 1 d . . . . .
H24A H 0.441102 0.195585 0.776479 0.122 Uiso 1 1 calc R U . . .
H24B H 0.365627 0.163480 0.722757 0.122 Uiso 1 1 calc R U . . .
H24C H 0.347486 0.220670 0.786327 0.122 Uiso 1 1 calc R U . . .
C25 C 0.4478(7) 0.2725(9) 0.6557(7) 0.075(4) Uani 1 1 d . . . . .
H25A H 0.457115 0.325430 0.631353 0.113 Uiso 1 1 calc R U . . .
H25B H 0.420182 0.230644 0.623812 0.113 Uiso 1 1 calc R U . . .
H25C H 0.501336 0.249536 0.676281 0.113 Uiso 1 1 calc R U . . .
C26 C 0.3057(7) 0.3175(9) 0.6773(7) 0.076(4) Uani 1 1 d . . . . .
H26A H 0.268964 0.325615 0.712611 0.114 Uiso 1 1 calc R U . . .
H26B H 0.283048 0.272714 0.645782 0.114 Uiso 1 1 calc R U . . .
H26C H 0.309781 0.371045 0.652263 0.114 Uiso 1 1 calc R U . . .
C27 C 0.6599(7) 0.3550(9) 0.6686(7) 0.066(3) Uani 1 1 d . . . . .
H27A H 0.630762 0.304231 0.649002 0.099 Uiso 1 1 calc R U . . .
H27B H 0.681604 0.387715 0.632341 0.099 Uiso 1 1 calc R U . . .
H27C H 0.621176 0.390601 0.690569 0.099 Uiso 1 1 calc R U . . .
C28 C 0.5701(6) 0.0495(7) 0.7724(5) 0.041(2) Uani 1 1 d . . . . .
C29 C 0.5077(6) -0.0090(7) 0.7857(6) 0.048(3) Uani 1 1 d . . . . .
C30 C 0.4644(6) -0.0527(7) 0.7321(5) 0.044(2) Uani 1 1 d . . . . .
H30 H 0.424112 -0.093500 0.741909 0.053 Uiso 1 1 calc R U . . .
C31 C 0.4767(6) -0.0401(7) 0.6646(6) 0.048(3) Uani 1 1 d . . . . .
C32 C 0.5390(6) 0.0198(7) 0.6535(5) 0.049(3) Uani 1 1 d . . . . .
H32 H 0.549753 0.029685 0.607975 0.059 Uiso 1 1 calc R U . . .
C33 C 0.5860(6) 0.0655(6) 0.7059(5) 0.039(2) Uani 1 1 d . . . . .
C34 C 0.6512(6) 0.1310(7) 0.6957(6) 0.053(3) Uani 1 1 d . . . . .
H34A H 0.631467 0.168466 0.656805 0.064 Uiso 1 1 calc R U . . .
H34B H 0.703012 0.102496 0.685985 0.064 Uiso 1 1 calc R U . . .
C35 C 0.4873(7) -0.0234(8) 0.8587(6) 0.056(3) Uani 1 1 d . . . . .
C36 C 0.4184(7) -0.0895(9) 0.8643(6) 0.071(4) Uani 1 1 d . . . . .
H36A H 0.366245 -0.069280 0.839026 0.106 Uiso 1 1 calc R U . . .
H36B H 0.410767 -0.097505 0.912235 0.106 Uiso 1 1 calc R U . . .
H36C H 0.434177 -0.144006 0.845113 0.106 Uiso 1 1 calc R U . . .
C37 C 0.5639(7) -0.0518(9) 0.9048(6) 0.067(4) Uani 1 1 d . . . . .
H37A H 0.577123 -0.111004 0.894251 0.101 Uiso 1 1 calc R U . . .
H37B H 0.553235 -0.047810 0.952391 0.101 Uiso 1 1 calc R U . . .
H37C H 0.610931 -0.014873 0.897588 0.101 Uiso 1 1 calc R U . . .
C38 C 0.4563(7) 0.0614(8) 0.8877(5) 0.054(3) Uani 1 1 d . . . . .
H38A H 0.499213 0.105403 0.886811 0.081 Uiso 1 1 calc R U . . .
H38B H 0.444968 0.052370 0.934692 0.081 Uiso 1 1 calc R U . . .
H38C H 0.405243 0.079914 0.859881 0.081 Uiso 1 1 calc R U . . .
C39 C 0.4306(6) -0.0903(8) 0.6061(5) 0.051(3) Uani 1 1 d . . . . .
C40 C 0.3630(7) -0.1499(9) 0.6294(6) 0.063(3) Uani 1 1 d . . . . .
H40A H 0.388125 -0.186827 0.666303 0.095 Uiso 1 1 calc R U . . .
H40B H 0.339225 -0.185170 0.591026 0.095 Uiso 1 1 calc R U . . .
H40C H 0.319011 -0.115322 0.645715 0.095 Uiso 1 1 calc R U . . .
C41 C 0.4916(6) -0.1468(9) 0.5726(7) 0.065(3) Uani 1 1 d . . . . .
H41A H 0.530292 -0.110665 0.551095 0.098 Uiso 1 1 calc R U . . .
H41B H 0.460516 -0.183182 0.538118 0.098 Uiso 1 1 calc R U . . .
H41C H 0.522855 -0.182745 0.607358 0.098 Uiso 1 1 calc R U . . .
C42 C 0.3893(6) -0.0289(8) 0.5531(6) 0.063(3) Uani 1 1 d . . . . .
H42A H 0.356738 0.013186 0.575276 0.094 Uiso 1 1 calc R U . . .
H42B H 0.352398 -0.060730 0.519120 0.094 Uiso 1 1 calc R U . . .
H42C H 0.432013 0.000479 0.530778 0.094 Uiso 1 1 calc R U . . .
C43 C 0.367(3) 0.583(2) 0.798(3) 0.066(8) Uani 0.143(13) 1 d D U P A 2
C44 C 0.418(4) 0.663(4) 0.791(4) 0.072(11) Uani 0.143(13) 1 d D U P A 2
H44A H 0.443675 0.660418 0.748577 0.108 Uiso 0.143(13) 1 calc R U P A 2
H44B H 0.380941 0.713367 0.789129 0.108 Uiso 0.143(13) 1 calc R U P A 2
H44C H 0.460749 0.668256 0.829687 0.108 Uiso 0.143(13) 1 calc R U P A 2
C45 C 0.329(5) 0.593(6) 0.864(4) 0.067(11) Uani 0.143(13) 1 d D U P A 2
H45A H 0.295241 0.542233 0.870873 0.101 Uiso 0.143(13) 1 calc R U P A 2
H45B H 0.373262 0.598600 0.901770 0.101 Uiso 0.143(13) 1 calc R U P A 2
H45C H 0.293454 0.643711 0.861212 0.101 Uiso 0.143(13) 1 calc R U P A 2
C46 C 0.295(4) 0.587(6) 0.741(3) 0.077(12) Uani 0.143(13) 1 d D U P A 2
H46A H 0.259556 0.536382 0.743352 0.115 Uiso 0.143(13) 1 calc R U P A 2
H46B H 0.261615 0.638480 0.746777 0.115 Uiso 0.143(13) 1 calc R U P A 2
H46C H 0.316161 0.588949 0.697051 0.115 Uiso 0.143(13) 1 calc R U P A 2

loop_
_atom_site_aniso_label
_atom_site_aniso_U_11
_atom_site_aniso_U_22
_atom_site_aniso_U_33
_atom_site_aniso_U_23
_atom_site_aniso_U_13
_atom_site_aniso_U_12
U1 0.03476(14) 0.0371(2) 0.0640(2) -0.0010(2) 0.00574(12) -0.00206(16)
O1 0.046(3) 0.024(4) 0.062(4) -0.007(3) 0.004(3) -0.012(3)
O2 0.031(3) 0.042(5) 0.077(5) -0.009(4) -0.014(3) 0.008(3)
N1 0.045(4) 0.064(7) 0.055(5) -0.008(5) 0.003(4) -0.009(4)
N2 0.041(4) 0.041(6) 0.088(7) -0.023(5) 0.000(4) -0.004(4)
N3 0.053(5) 0.048(7) 0.082(7) -0.002(5) 0.021(5) -0.006(5)
N4 0.021(3) 0.060(6) 0.062(5) 0.003(5) 0.000(3) 0.015(4)
C1 0.044(5) 0.084(11) 0.085(9) 0.009(8) -0.009(5) -0.003(6)
C2 0.044(5) 0.061(9) 0.095(10) -0.022(8) 0.004(6) -0.007(6)
C3 0.028(4) 0.060(8) 0.093(9) -0.006(7) 0.008(5) -0.010(5)
C4 0.048(5) 0.030(7) 0.095(9) 0.008(6) 0.015(6) 0.003(5)
C5 0.049(5) 0.053(8) 0.087(9) 0.009(7) 0.004(6) -0.021(6)
C6 0.060(6) 0.075(10) 0.072(8) 0.016(7) 0.022(6) -0.012(7)
C7 0.045(5) 0.070(10) 0.104(10) 0.004(8) 0.033(6) 0.003(6)
C8 0.045(5) 0.061(9) 0.088(9) 0.007(7) 0.016(6) 0.005(6)
C9 0.068(7) 0.046(8) 0.098(10) 0.002(7) 0.013(7) 0.012(6)
C10 0.044(5) 0.060(9) 0.086(9) 0.004(7) -0.002(5) 0.004(6)
C11 0.053(6) 0.092(11) 0.068(8) -0.006(8) 0.005(5) -0.009(7)
C12 0.042(5) 0.053(8) 0.100(10) -0.033(7) 0.007(6) 0.005(5)
C13 0.034(4) 0.047(8) 0.101(10) 0.001(7) 0.016(5) 0.001(5)
C14 0.045(5) 0.052(8) 0.098(10) -0.011(7) 0.022(6) 0.009(6)
C15 0.045(5) 0.048(8) 0.115(11) 0.010(8) 0.016(6) 0.001(6)
C16 0.033(4) 0.051(8) 0.105(10) 0.021(8) -0.002(5) 0.009(5)
C17 0.036(4) 0.058(8) 0.079(8) 0.008(7) -0.011(5) -0.003(5)
C18 0.039(4) 0.044(7) 0.082(8) 0.010(7) -0.004(5) 0.000(5)
C19 0.045(6) 0.041(7) 0.109(11) 0.016(8) 0.019(7) 0.009(6)
C20 0.052(7) 0.043(9) 0.131(13) -0.012(9) 0.013(8) 0.012(7)
C21 0.039(6) 0.054(9) 0.099(10) 0.013(8) 0.020(6) 0.010(6)
C22 0.082(9) 0.053(10) 0.128(13) 0.015(10) 0.040(10) 0.013(8)
C23 0.053(6) 0.048(8) 0.095(9) 0.013(7) -0.006(6) -0.009(6)
C24 0.051(6) 0.079(11) 0.105(10) 0.017(9) -0.028(6) -0.019(7)
C25 0.057(6) 0.076(11) 0.085(9) 0.013(8) -0.020(6) -0.004(7)
C26 0.060(6) 0.067(10) 0.097(10) 0.018(8) -0.008(7) -0.016(7)
C27 0.065(6) 0.056(9) 0.077(8) 0.013(7) 0.005(6) -0.009(7)
C28 0.041(4) 0.033(6) 0.052(6) 0.001(5) 0.015(4) 0.006(4)
C29 0.039(4) 0.043(7) 0.064(7) 0.010(6) 0.019(4) -0.001(5)
C30 0.040(4) 0.032(6) 0.061(6) 0.007(5) 0.011(4) -0.004(4)
C31 0.038(4) 0.041(7) 0.065(7) -0.003(5) 0.007(4) 0.007(5)
C32 0.053(5) 0.057(8) 0.040(5) -0.003(5) 0.016(4) 0.016(5)
C33 0.048(4) 0.023(6) 0.045(5) -0.006(4) 0.003(4) 0.005(4)
C34 0.046(5) 0.048(8) 0.067(7) 0.002(6) 0.015(5) -0.003(5)
C35 0.051(5) 0.061(9) 0.058(7) -0.001(6) 0.010(5) -0.002(6)
C36 0.069(7) 0.079(10) 0.071(8) 0.014(7) 0.033(6) -0.020(7)
C37 0.066(7) 0.079(10) 0.059(7) -0.013(7) 0.016(6) -0.003(7)
C38 0.059(6) 0.058(8) 0.045(6) -0.003(6) 0.007(5) 0.006(6)
C39 0.035(4) 0.061(8) 0.054(6) 0.002(6) -0.006(4) 0.005(5)
C40 0.056(6) 0.071(9) 0.063(7) -0.017(7) 0.006(5) -0.023(6)
C41 0.047(5) 0.068(9) 0.082(8) -0.016(7) 0.012(5) 0.004(6)
C42 0.044(5) 0.075(10) 0.067(7) 0.007(7) -0.002(5) 0.003(6)
C43 0.044(13) 0.044(14) 0.113(16) 0.008(14) 0.021(14) 0.010(13)
C44 0.056(19) 0.04(2) 0.12(2) 0.01(2) 0.011(19) 0.010(19)
C45 0.045(19) 0.04(2) 0.12(2) 0.00(2) 0.021(19) 0.009(19)
C46 0.06(2) 0.05(2) 0.12(2) 0.01(2) 0.02(2) 0.03(2)

loop_
_atom_type_symbol
_atom_type_description
_atom_type_scat_dispersion_real
_atom_type_scat_dispersion_imag
_atom_type_scat_source
C C 0.0181 0.0091 'International Tables Vol C Tables 4.2.6.8 and 6.1.1.4'
H H 0.0000 0.0000 'International Tables Vol C Tables 4.2.6.8 and 6.1.1.4'
N N 0.0311 0.0180 'International Tables Vol C Tables 4.2.6.8 and 6.1.1.4'
O O 0.0492 0.0322 'International Tables Vol C Tables 4.2.6.8 and 6.1.1.4'
U U -4.3638 13.4090 'International Tables Vol C Tables 4.2.6.8 and 6.1.1.4'

loop_
_exptl_crystal_face_index_h
_exptl_crystal_face_index_k
_exptl_crystal_face_index_l
_exptl_crystal_face_perp_dist
2 0 1 0.0240
-2 0 -1 0.0463
0 -1 0 0.1619
0 1 0 0.2037
-1 0 1 0.0231
2 6 10 0.1139
0 -1 -2 0.1193
-9 -1 -4 0.0349
6 2 9 0.0420
-9 3 -5 0.0901
3 -3 11 0.0505
-1 0 2 0.0235
9 -3 4 0.0706
1 0 -2 0.0535
6 -8 4 0.1245
-6 8 -2 0.1497
8 0 -10 0.0439
-8 -6 5 0.0847
-1 -2 2 0.0992
-8 -6 2 0.0802
1 0 2 0.0253
-1 0 -1 0.0514
8 -2 7 0.0460

loop_
_geom_angle_atom_site_label_1
_geom_angle_atom_site_label_2
_geom_angle_atom_site_label_3
_geom_angle
_geom_angle_site_symmetry_1
_geom_angle_site_symmetry_3
_geom_angle_publ_flag
O1 U1 N1 78.3(3) . . ?
O1 U1 N2 137.9(3) . . ?
O1 U1 N3 150.6(3) . . ?
O1 U1 N4 102.3(3) . . ?
O1 U1 C34 68.7(3) . . ?
O2 U1 O1 88.7(3) . . ?
O2 U1 N1 114.8(3) . . ?
O2 U1 N2 71.6(3) . . ?
O2 U1 N3 90.2(3) . . ?
O2 U1 N4 169.0(3) . . ?
O2 U1 C34 95.9(3) . . ?
N1 U1 N2 77.2(3) . . ?
N3 U1 N1 128.0(3) . . ?
N3 U1 N2 68.5(3) . . ?
N4 U1 N1 68.8(3) . . ?
N4 U1 N2 100.0(3) . . ?
N4 U1 N3 79.9(3) . . ?
N4 U1 C34 87.6(3) . . ?
C34 U1 N1 134.1(4) . . ?
C34 U1 N2 147.6(4) . . ?
C34 U1 N3 82.2(3) . . ?
C28 O1 U1 123.9(6) . . ?
C18 O2 U1 149.3(7) . . ?
C1 N1 U1 120.4(8) . . ?
C1 N1 C10 106.3(9) . . ?
C1 N1 C11 108.7(9) . . ?
C10 N1 U1 96.8(7) . . ?
C11 N1 U1 114.8(7) . . ?
C11 N1 C10 108.1(10) . . ?
C3 N2 U1 115.3(7) . . ?
C3 N2 C12 108.7(9) . . ?
C4 N2 U1 104.5(7) . . ?
C4 N2 C3 110.0(9) . . ?
C4 N2 C12 111.6(10) . . ?
C12 N2 U1 106.7(6) . . ?
C5 N3 U1 111.3(7) . . ?
C6 N3 U1 113.1(7) . . ?
C6 N3 C5 109.2(9) . . ?
C27 N3 U1 109.9(6) . . ?
C27 N3 C5 106.5(10) . . ?
C27 N3 C6 106.6(10) . . ?
C8 N4 U1 131.6(7) . . ?
C8 N4 C9 106.1(8) . . ?
C9 N4 U1 119.0(6) . . ?
N1 C1 H1A 108.4 . . ?
N1 C1 H1B 108.4 . . ?
N1 C1 C2 115.6(10) . . ?
H1A C1 H1B 107.4 . . ?
C2 C1 H1A 108.4 . . ?
C2 C1 H1B 108.4 . . ?
C1 C2 H2A 108.4 . . ?
C1 C2 H2B 108.4 . . ?
C1 C2 C3 115.7(11) . . ?
H2A C2 H2B 107.4 . . ?
C3 C2 H2A 108.4 . . ?
C3 C2 H2B 108.4 . . ?
N2 C3 C2 118.6(9) . . ?
N2 C3 H3A 107.7 . . ?
N2 C3 H3B 107.7 . . ?
C2 C3 H3A 107.7 . . ?
C2 C3 H3B 107.7 . . ?
H3A C3 H3B 107.1 . . ?
N2 C4 H4A 108.5 . . ?
N2 C4 H4B 108.5 . . ?
N2 C4 C5 115.2(10) . . ?
H4A C4 H4B 107.5 . . ?
C5 C4 H4A 108.5 . . ?
C5 C4 H4B 108.5 . . ?
N3 C5 H5A 109.4 . . ?
N3 C5 H5B 109.4 . . ?
C4 C5 N3 111.1(8) . . ?
C4 C5 H5A 109.4 . . ?
C4 C5 H5B 109.4 . . ?
H5A C5 H5B 108.0 . . ?
N3 C6 H6A 107.8 . . ?
N3 C6 H6B 107.8 . . ?
N3 C6 C7 117.9(11) . . ?
H6A C6 H6B 107.2 . . ?
C7 C6 H6A 107.8 . . ?
C7 C6 H6B 107.8 . . ?
C6 C7 H7A 108.2 . . ?
C6 C7 H7B 108.2 . . ?
C6 C7 C8 116.4(10) . . ?
H7A C7 H7B 107.3 . . ?
C8 C7 H7A 108.2 . . ?
C8 C7 H7B 108.2 . . ?
N4 C8 C7 114.3(9) . . ?
N4 C8 H8A 108.7 . . ?
N4 C8 H8B 108.7 . . ?
C7 C8 H8A 108.7 . . ?
C7 C8 H8B 108.7 . . ?
H8A C8 H8B 107.6 . . ?
N4 C9 H9A 109.1 . . ?
N4 C9 H9B 109.1 . . ?
N4 C9 C10 112.3(9) . . ?
H9A C9 H9B 107.9 . . ?
C10 C9 H9A 109.1 . . ?
C10 C9 H9B 109.1 . . ?
N1 C10 C9 111.9(10) . . ?
N1 C10 H10A 109.2 . . ?
N1 C10 H10B 109.2 . . ?
C9 C10 H10A 109.2 . . ?
C9 C10 H10B 109.2 . . ?
H10A C10 H10B 107.9 . . ?
N1 C11 H11A 109.5 . . ?
N1 C11 H11B 109.5 . . ?
N1 C11 H11C 109.5 . . ?
H11A C11 H11B 109.5 . . ?
H11A C11 H11C 109.5 . . ?
H11B C11 H11C 109.5 . . ?
N2 C12 H12A 108.3 . . ?
N2 C12 H12B 108.3 . . ?
H12A C12 H12B 107.4 . . ?
C13 C12 N2 115.9(11) . . ?
C13 C12 H12A 108.3 . . ?
C13 C12 H12B 108.3 . . ?
C14 C13 C12 118.1(12) . . ?
C18 C13 C12 120.3(10) . . ?
C18 C13 C14 121.5(11) . . ?
C13 C14 H14 119.9 . . ?
C15 C14 C13 120.2(13) . . ?
C15 C14 H14 119.9 . . ?
C14 C15 C16 118.0(12) . . ?
C14 C15 C19 120.4(13) . . ?
C14 C15 C43 134(3) . . ?
C16 C15 C19 121.6(12) . . ?
C16 C15 C43 107(3) . . ?
C15 C16 H16 118.3 . . ?
C15 C16 C17 123.3(11) . . ?
C17 C16 H16 118.3 . . ?
C16 C17 C23 121.4(10) . . ?
C18 C17 C16 117.1(12) . . ?
C18 C17 C23 121.4(11) . . ?
O2 C18 C13 118.9(10) . . ?
O2 C18 C17 121.4(11) . . ?
C13 C18 C17 119.6(11) . . ?
C20 C19 C15 113.5(11) . . ?
C21 C19 C15 107.7(10) . . ?
C21 C19 C20 108.0(12) . . ?
C22 C19 C15 107.9(11) . . ?
C22 C19 C20 109.8(13) . . ?
C22 C19 C21 110.0(12) . . ?
C19 C20 H20A 109.5 . . ?
C19 C20 H20B 109.5 . . ?
C19 C20 H20C 109.5 . . ?
H20A C20 H20B 109.5 . . ?
H20A C20 H20C 109.5 . . ?
H20B C20 H20C 109.5 . . ?
C19 C21 H21A 109.5 . . ?
C19 C21 H21B 109.5 . . ?
C19 C21 H21C 109.5 . . ?
H21A C21 H21B 109.5 . . ?
H21A C21 H21C 109.5 . . ?
H21B C21 H21C 109.5 . . ?
C19 C22 H22A 109.5 . . ?
C19 C22 H22B 109.5 . . ?
C19 C22 H22C 109.5 . . ?
H22A C22 H22B 109.5 . . ?
H22A C22 H22C 109.5 . . ?
H22B C22 H22C 109.5 . . ?
C24 C23 C17 107.8(11) . . ?
C24 C23 C26 109.3(10) . . ?
C25 C23 C17 110.5(9) . . ?
C25 C23 C24 109.1(12) . . ?
C25 C23 C26 108.9(11) . . ?
C26 C23 C17 111.2(11) . . ?
C23 C24 H24A 109.5 . . ?
C23 C24 H24B 109.5 . . ?
C23 C24 H24C 109.5 . . ?
H24A C24 H24B 109.5 . . ?
H24A C24 H24C 109.5 . . ?
H24B C24 H24C 109.5 . . ?
C23 C25 H25A 109.5 . . ?
C23 C25 H25B 109.5 . . ?
C23 C25 H25C 109.5 . . ?
H25A C25 H25B 109.5 . . ?
H25A C25 H25C 109.5 . . ?
H25B C25 H25C 109.5 . . ?
C23 C26 H26A 109.5 . . ?
C23 C26 H26B 109.5 . . ?
C23 C26 H26C 109.5 . . ?
H26A C26 H26B 109.5 . . ?
H26A C26 H26C 109.5 . . ?
H26B C26 H26C 109.5 . . ?
N3 C27 H27A 109.5 . . ?
N3 C27 H27B 109.5 . . ?
N3 C27 H27C 109.5 . . ?
H27A C27 H27B 109.5 . . ?
H27A C27 H27C 109.5 . . ?
H27B C27 H27C 109.5 . . ?
O1 C28 C29 123.5(9) . . ?
O1 C28 C33 115.7(9) . . ?
C33 C28 C29 120.7(10) . . ?
C28 C29 C35 120.8(10) . . ?
C30 C29 C28 119.1(9) . . ?
C30 C29 C35 120.2(9) . . ?
C29 C30 H30 118.3 . . ?
C29 C30 C31 123.4(9) . . ?
C31 C30 H30 118.3 . . ?
C30 C31 C32 115.6(10) . . ?
C30 C31 C39 123.1(10) . . ?
C32 C31 C39 121.1(9) . . ?
C31 C32 H32 118.2 . . ?
C33 C32 C31 123.6(9) . . ?
C33 C32 H32 118.2 . . ?
C28 C33 C32 117.5(9) . . ?
C28 C33 C34 117.5(9) . . ?
C32 C33 C34 125.0(9) . . ?
U1 C34 H34A 110.1 . . ?
U1 C34 H34B 110.1 . . ?
C33 C34 U1 108.0(6) . . ?
C33 C34 H34A 110.1 . . ?
C33 C34 H34B 110.1 . . ?
H34A C34 H34B 108.4 . . ?
C29 C35 C38 109.7(10) . . ?
C36 C35 C29 114.0(10) . . ?
C36 C35 C38 106.3(9) . . ?
C37 C35 C29 110.8(8) . . ?
C37 C35 C36 107.9(11) . . ?
C37 C35 C38 107.8(10) . . ?
C35 C36 H36A 109.5 . . ?
C35 C36 H36B 109.5 . . ?
C35 C36 H36C 109.5 . . ?
H36A C36 H36B 109.5 . . ?
H36A C36 H36C 109.5 . . ?
H36B C36 H36C 109.5 . . ?
C35 C37 H37A 109.5 . . ?
C35 C37 H37B 109.5 . . ?
C35 C37 H37C 109.5 . . ?
H37A C37 H37B 109.5 . . ?
H37A C37 H37C 109.5 . . ?
H37B C37 H37C 109.5 . . ?
C35 C38 H38A 109.5 . . ?
C35 C38 H38B 109.5 . . ?
C35 C38 H38C 109.5 . . ?
H38A C38 H38B 109.5 . . ?
H38A C38 H38C 109.5 . . ?
H38B C38 H38C 109.5 . . ?
C31 C39 C40 112.5(9) . . ?
C31 C39 C41 110.2(8) . . ?
C41 C39 C40 107.2(10) . . ?
C42 C39 C31 109.5(10) . . ?
C42 C39 C40 108.6(9) . . ?
C42 C39 C41 108.7(9) . . ?
C39 C40 H40A 109.5 . . ?
C39 C40 H40B 109.5 . . ?
C39 C40 H40C 109.5 . . ?
H40A C40 H40B 109.5 . . ?
H40A C40 H40C 109.5 . . ?
H40B C40 H40C 109.5 . . ?
C39 C41 H41A 109.5 . . ?
C39 C41 H41B 109.5 . . ?
C39 C41 H41C 109.5 . . ?
H41A C41 H41B 109.5 . . ?
H41A C41 H41C 109.5 . . ?
H41B C41 H41C 109.5 . . ?
C39 C42 H42A 109.5 . . ?
C39 C42 H42B 109.5 . . ?
C39 C42 H42C 109.5 . . ?
H42A C42 H42B 109.5 . . ?
H42A C42 H42C 109.5 . . ?
H42B C42 H42C 109.5 . . ?
C44 C43 C15 113(5) . . ?
C44 C43 C45 106(3) . . ?
C44 C43 C46 106(2) . . ?
C45 C43 C15 101(4) . . ?
C45 C43 C46 106(3) . . ?
C46 C43 C15 124(5) . . ?
C43 C44 H44A 109.5 . . ?
C43 C44 H44B 109.5 . . ?
C43 C44 H44C 109.5 . . ?
H44A C44 H44B 109.5 . . ?
H44A C44 H44C 109.5 . . ?
H44B C44 H44C 109.5 . . ?
C43 C45 H45A 109.5 . . ?
C43 C45 H45B 109.5 . . ?
C43 C45 H45C 109.5 . . ?
H45A C45 H45B 109.5 . . ?
H45A C45 H45C 109.5 . . ?
H45B C45 H45C 109.5 . . ?
C43 C46 H46A 109.5 . . ?
C43 C46 H46B 109.5 . . ?
C43 C46 H46C 109.5 . . ?
H46A C46 H46B 109.5 . . ?
H46A C46 H46C 109.5 . . ?
H46B C46 H46C 109.5 . . ?

loop_
_geom_bond_atom_site_label_1
_geom_bond_atom_site_label_2
_geom_bond_distance
_geom_bond_site_symmetry_2
_geom_bond_publ_flag
U1 O1 2.219(6) . ?
U1 O2 2.177(6) . ?
U1 N1 2.651(10) . ?
U1 N2 2.779(9) . ?
U1 N3 2.599(9) . ?
U1 N4 2.265(6) . ?
U1 C34 2.505(11) . ?
O1 C28 1.349(12) . ?
O2 C18 1.343(13) . ?
N1 C1 1.477(15) . ?
N1 C10 1.526(14) . ?
N1 C11 1.490(13) . ?
N2 C3 1.481(14) . ?
N2 C4 1.463(15) . ?
N2 C12 1.510(12) . ?
N3 C5 1.499(15) . ?
N3 C6 1.494(13) . ?
N3 C27 1.484(15) . ?
N4 C8 1.459(12) . ?
N4 C9 1.459(15) . ?
C1 H1A 0.9900 . ?
C1 H1B 0.9900 . ?
C1 C2 1.514(17) . ?
C2 H2A 0.9900 . ?
C2 H2B 0.9900 . ?
C2 C3 1.538(17) . ?
C3 H3A 0.9900 . ?
C3 H3B 0.9900 . ?
C4 H4A 0.9900 . ?
C4 H4B 0.9900 . ?
C4 C5 1.479(15) . ?
C5 H5A 0.9900 . ?
C5 H5B 0.9900 . ?
C6 H6A 0.9900 . ?
C6 H6B 0.9900 . ?
C6 C7 1.497(18) . ?
C7 H7A 0.9900 . ?
C7 H7B 0.9900 . ?
C7 C8 1.505(17) . ?
C8 H8A 0.9900 . ?
C8 H8B 0.9900 . ?
C9 H9A 0.9900 . ?
C9 H9B 0.9900 . ?
C9 C10 1.541(15) . ?
C10 H10A 0.9900 . ?
C10 H10B 0.9900 . ?
C11 H11A 0.9800 . ?
C11 H11B 0.9800 . ?
C11 H11C 0.9800 . ?
C12 H12A 0.9900 . ?
C12 H12B 0.9900 . ?
C12 C13 1.505(16) . ?
C13 C14 1.411(15) . ?
C13 C18 1.388(17) . ?
C14 H14 0.9500 . ?
C14 C15 1.383(18) . ?
C15 C16 1.393(19) . ?
C15 C19 1.548(17) . ?
C15 C43 1.55(2) . ?
C16 H16 0.9500 . ?
C16 C17 1.419(16) . ?
C17 C18 1.415(14) . ?
C17 C23 1.555(18) . ?
C19 C20 1.524(14) . ?
C19 C21 1.518(12) . ?
C19 C22 1.509(14) . ?
C20 H20A 0.9800 . ?
C20 H20B 0.9800 . ?
C20 H20C 0.9800 . ?
C21 H21A 0.9800 . ?
C21 H21B 0.9800 . ?
C21 H21C 0.9800 . ?
C22 H22A 0.9800 . ?
C22 H22B 0.9800 . ?
C22 H22C 0.9800 . ?
C23 C24 1.519(17) . ?
C23 C25 1.510(17) . ?
C23 C26 1.551(16) . ?
C24 H24A 0.9800 . ?
C24 H24B 0.9800 . ?
C24 H24C 0.9800 . ?
C25 H25A 0.9800 . ?
C25 H25B 0.9800 . ?
C25 H25C 0.9800 . ?
C26 H26A 0.9800 . ?
C26 H26B 0.9800 . ?
C26 H26C 0.9800 . ?
C27 H27A 0.9800 . ?
C27 H27B 0.9800 . ?
C27 H27C 0.9800 . ?
C28 C29 1.412(13) . ?
C28 C33 1.393(13) . ?
C29 C30 1.380(15) . ?
C29 C35 1.537(15) . ?
C30 H30 0.9500 . ?
C30 C31 1.388(14) . ?
C31 C32 1.415(15) . ?
C31 C39 1.519(15) . ?
C32 H32 0.9500 . ?
C32 C33 1.406(14) . ?
C33 C34 1.503(14) . ?
C34 H34A 0.9900 . ?
C34 H34B 0.9900 . ?
C35 C36 1.535(15) . ?
C35 C37 1.515(17) . ?
C35 C38 1.554(15) . ?
C36 H36A 0.9800 . ?
C36 H36B 0.9800 . ?
C36 H36C 0.9800 . ?
C37 H37A 0.9800 . ?
C37 H37B 0.9800 . ?
C37 H37C 0.9800 . ?
C38 H38A 0.9800 . ?
C38 H38B 0.9800 . ?
C38 H38C 0.9800 . ?
C39 C40 1.550(14) . ?
C39 C41 1.534(14) . ?
C39 C42 1.517(15) . ?
C40 H40A 0.9800 . ?
C40 H40B 0.9800 . ?
C40 H40C 0.9800 . ?
C41 H41A 0.9800 . ?
C41 H41B 0.9800 . ?
C41 H41C 0.9800 . ?
C42 H42A 0.9800 . ?
C42 H42B 0.9800 . ?
C42 H42C 0.9800 . ?
C43 C44 1.517(18) . ?
C43 C45 1.518(18) . ?
C43 C46 1.519(18) . ?
C44 H44A 0.9800 . ?
C44 H44B 0.9800 . ?
C44 H44C 0.9800 . ?
C45 H45A 0.9800 . ?
C45 H45B 0.9800 . ?
C45 H45C 0.9800 . ?
C46 H46A 0.9800 . ?
C46 H46B 0.9800 . ?
C46 H46C 0.9800 . ?

loop_
_geom_torsion_atom_site_label_1
_geom_torsion_atom_site_label_2
_geom_torsion_atom_site_label_3
_geom_torsion_atom_site_label_4
_geom_torsion
_geom_torsion_site_symmetry_1
_geom_torsion_site_symmetry_2
_geom_torsion_site_symmetry_3
_geom_torsion_site_symmetry_4
_geom_torsion_publ_flag
U1 O1 C28 C29 -156.2(7) . . . . ?
U1 O1 C28 C33 22.0(11) . . . . ?
U1 O2 C18 C13 -25(2) . . . . ?
U1 O2 C18 C17 154.2(10) . . . . ?
U1 N1 C1 C2 62.2(13) . . . . ?
U1 N1 C10 C9 54.9(10) . . . . ?
U1 N2 C3 C2 -59.0(11) . . . . ?
U1 N2 C4 C5 -46.2(11) . . . . ?
U1 N2 C12 C13 -71.1(12) . . . . ?
U1 N3 C5 C4 -45.1(12) . . . . ?
U1 N3 C6 C7 -60.0(13) . . . . ?
U1 N4 C8 C7 50.6(15) . . . . ?
U1 N4 C9 C10 -12.2(14) . . . . ?
O1 C28 C29 C30 -179.6(9) . . . . ?
O1 C28 C29 C35 1.1(15) . . . . ?
O1 C28 C33 C32 -179.7(8) . . . . ?
O1 C28 C33 C34 -0.5(13) . . . . ?
N1 C1 C2 C3 -75.5(13) . . . . ?
N2 C4 C5 N3 65.8(14) . . . . ?
N2 C12 C13 C14 -123.7(11) . . . . ?
N2 C12 C13 C18 60.4(16) . . . . ?
N3 C6 C7 C8 74.1(16) . . . . ?
N4 C9 C10 N1 -35.7(15) . . . . ?
C1 N1 C10 C9 -69.6(13) . . . . ?
C1 C2 C3 N2 76.9(12) . . . . ?
C3 N2 C4 C5 78.2(13) . . . . ?
C3 N2 C12 C13 164.0(11) . . . . ?
C4 N2 C3 C2 -176.9(9) . . . . ?
C4 N2 C12 C13 42.6(14) . . . . ?
C5 N3 C6 C7 64.5(15) . . . . ?
C6 N3 C5 C4 -170.6(10) . . . . ?
C6 C7 C8 N4 -60.9(16) . . . . ?
C8 N4 C9 C10 -174.2(10) . . . . ?
C9 N4 C8 C7 -150.6(12) . . . . ?
C10 N1 C1 C2 170.6(10) . . . . ?
C11 N1 C1 C2 -73.3(14) . . . . ?
C11 N1 C10 C9 173.8(10) . . . . ?
C12 N2 C3 C2 60.7(13) . . . . ?
C12 N2 C4 C5 -161.1(10) . . . . ?
C12 C13 C14 C15 -174.2(11) . . . . ?
C12 C13 C18 O2 -7.3(17) . . . . ?
C12 C13 C18 C17 173.2(11) . . . . ?
C13 C14 C15 C16 -2.0(18) . . . . ?
C13 C14 C15 C19 177.7(11) . . . . ?
C13 C14 C15 C43 -166(3) . . . . ?
C14 C13 C18 O2 176.9(10) . . . . ?
C14 C13 C18 C17 -2.6(17) . . . . ?
C14 C15 C16 C17 3.5(19) . . . . ?
C14 C15 C19 C20 0.0(17) . . . . ?
C14 C15 C19 C21 -119.5(13) . . . . ?
C14 C15 C19 C22 121.8(14) . . . . ?
C14 C15 C43 C44 37(5) . . . . ?
C14 C15 C43 C45 -76(4) . . . . ?
C14 C15 C43 C46 166(3) . . . . ?
C15 C16 C17 C18 -4.4(18) . . . . ?
C15 C16 C17 C23 174.4(11) . . . . ?
C16 C15 C19 C20 179.6(12) . . . . ?
C16 C15 C19 C21 60.2(17) . . . . ?
C16 C15 C19 C22 -58.5(16) . . . . ?
C16 C15 C43 C44 -129(3) . . . . ?
C16 C15 C43 C45 118(3) . . . . ?
C16 C15 C43 C46 1(4) . . . . ?
C16 C17 C18 O2 -175.7(10) . . . . ?
C16 C17 C18 C13 3.8(17) . . . . ?
C16 C17 C23 C24 -122.7(12) . . . . ?
C16 C17 C23 C25 118.2(12) . . . . ?
C16 C17 C23 C26 -2.9(16) . . . . ?
C18 C13 C14 C15 1.6(18) . . . . ?
C18 C17 C23 C24 56.0(14) . . . . ?
C18 C17 C23 C25 -63.1(15) . . . . ?
C18 C17 C23 C26 175.8(11) . . . . ?
C19 C15 C16 C17 -176.2(11) . . . . ?
C23 C17 C18 O2 5.6(17) . . . . ?
C23 C17 C18 C13 -175.0(11) . . . . ?
C27 N3 C5 C4 74.7(12) . . . . ?
C27 N3 C6 C7 179.2(11) . . . . ?
C28 C29 C30 C31 -2.4(16) . . . . ?
C28 C29 C35 C36 -179.6(10) . . . . ?
C28 C29 C35 C37 -57.5(15) . . . . ?
C28 C29 C35 C38 61.4(13) . . . . ?
C28 C33 C34 U1 -16.2(11) . . . . ?
C29 C28 C33 C32 -1.4(14) . . . . ?
C29 C28 C33 C34 177.7(9) . . . . ?
C29 C30 C31 C32 1.6(15) . . . . ?
C29 C30 C31 C39 178.2(10) . . . . ?
C30 C29 C35 C36 1.1(16) . . . . ?
C30 C29 C35 C37 123.1(12) . . . . ?
C30 C29 C35 C38 -118.0(11) . . . . ?
C30 C31 C32 C33 -0.7(15) . . . . ?
C30 C31 C39 C40 5.6(15) . . . . ?
C30 C31 C39 C41 -114.0(11) . . . . ?
C30 C31 C39 C42 126.5(11) . . . . ?
C31 C32 C33 C28 0.6(15) . . . . ?
C31 C32 C33 C34 -178.5(10) . . . . ?
C32 C31 C39 C40 -178.0(10) . . . . ?
C32 C31 C39 C41 62.4(14) . . . . ?
C32 C31 C39 C42 -57.1(12) . . . . ?
C32 C33 C34 U1 163.0(8) . . . . ?
C33 C28 C29 C30 2.3(15) . . . . ?
C33 C28 C29 C35 -177.1(10) . . . . ?
C35 C29 C30 C31 177.0(10) . . . . ?
C39 C31 C32 C33 -177.4(9) . . . . ?
C43 C15 C16 C17 172(2) . . . . ?

loop_
_exptl_oxdiff_crystal_face_indexfrac_h
_exptl_oxdiff_crystal_face_indexfrac_k
_exptl_oxdiff_crystal_face_indexfrac_l
_exptl_oxdiff_crystal_face_x
_exptl_oxdiff_crystal_face_y
_exptl_oxdiff_crystal_face_z
2.0013 0.0004 1.0002 0.1918 0.0673 0.0728
-2.0013 -0.0004 -1.0002 -0.1918 -0.0673 -0.0728
-0.0007 -1.0009 0.0002 -0.0353 0.0916 0.0081
0.0007 1.0009 -0.0002 0.0353 -0.0916 -0.0081
-1.0005 -0.0016 0.9987 -0.0169 0.0038 -0.1149
1.7416 6.2699 9.5453 0.8456 -0.2994 -0.4419
-0.0010 -0.9990 -1.9982 -0.1407 0.0417 0.1127
-9.4324 -1.3969 -3.9378 -0.9124 -0.1700 -0.3724
6.2360 1.9179 9.0487 0.9783 0.1818 -0.0995
-8.5073 3.4781 -4.8231 -0.7230 -0.6186 -0.3077
3.3315 -2.8803 11.0509 0.7130 0.6092 -0.3472
-1.0003 -0.0025 1.9979 0.0358 0.0287 -0.1672
8.9767 -3.4404 3.7034 0.6978 0.5972 0.3954
1.0003 0.0025 -1.9979 -0.0358 -0.0287 0.1672
5.5948 -7.7114 3.9626 0.3260 0.9229 0.2049
-6.4512 7.5403 -2.4886 -0.3138 -0.8887 -0.3343
7.9712 -0.0849 -9.5002 0.0496 -0.0597 0.9970
-7.5563 -6.2143 5.3443 -0.4621 0.5416 -0.7023
-1.0018 -2.0043 1.9982 -0.0348 0.2119 -0.1511
-8.4401 -6.0243 2.0231 -0.6920 0.4228 -0.5851
1.0009 -0.0012 1.9989 0.1750 0.0711 -0.0421
-1.0007 0.0002 -0.9997 -0.1223 -0.0461 -0.0102
7.6770 -2.4550 7.0071 0.8166 0.5617 0.1330

loop_
_smtbx_masks_void_nr
_smtbx_masks_void_average_x
_smtbx_masks_void_average_y
_smtbx_masks_void_average_z
_smtbx_masks_void_volume
_smtbx_masks_void_count_electrons
_smtbx_masks_void_content
1 -0.945 -0.945 0.000 659.8 148.0 '4 THF'
2 -0.586 0.586 0.500 659.8 148.0 '4 THF'
